data_7249141
loop_
_publ_author_name
'Liu, Lu'
'Zhang, Le-Tian'
'Yuan, Feng-Chen'
'Ren, Hong-Xia'
'Ma, Yue'
'Wang, Qing-Lun'

_publ_section_title
;
 Extended viologen compounds with photochromism, photoresponsive
 luminescence and ultrahigh quenching efficiency
;
_journal_issue 33
_journal_name_full CrystEngComm
_journal_page_first 4431
_journal_page_last 4438
_journal_paper_doi 10.1039/D4CE00615A
_journal_volume 26
_journal_year 2024
_chemical_formula_sum 'C20 H16 Br2 Cd N4 O5 S2'
_chemical_formula_weight 728.71
_space_group_IT_number 2
_space_group_name_Hall '-P 1'
_space_group_name_H-M_alt 'P -1'
_symmetry_cell_setting triclinic
_symmetry_space_group_name_H-M 'P -1'
_atom_sites_solution_hydrogens geom
_atom_sites_solution_primary direct
_atom_sites_solution_secondary difmap
_audit_creation_method SHELXL-97
_audit_update_record
;
2024-05-21 deposited with the CCDC.	2024-07-29 downloaded from the CCDC.
;
_cell_angle_alpha 81.781(2)
_cell_angle_beta 88.042(2)
_cell_angle_gamma 89.048(2)
_cell_formula_units_Z 2
_cell_length_a 8.3132(2)
_cell_length_b 8.5739(2)
_cell_length_c 16.6728(4)
_cell_measurement_reflns_used 8595
_cell_measurement_temperature 293(2)
_cell_measurement_theta_max 75.6880
_cell_measurement_theta_min 5.2930
_cell_volume 1175.40(5)
_computing_structure_refinement 'SHELXL-97 (Sheldrick, 1997)'
_computing_structure_solution 'SHELXS-97 (Sheldrick, 1990)'
_diffrn_ambient_temperature 293(2)
_diffrn_measured_fraction_theta_full 0.960
_diffrn_measured_fraction_theta_max 0.960
_diffrn_measurement_device_type 'CCD area detector'
_diffrn_measurement_method 'phi and omega scans'
_diffrn_radiation_monochromator graphite
_diffrn_radiation_source 'fine-focus sealed tube'
_diffrn_radiation_type CuK\a
_diffrn_radiation_wavelength 1.54184
_diffrn_reflns_av_R_equivalents 0.0251
_diffrn_reflns_av_sigmaI/netI 0.0305
_diffrn_reflns_limit_h_max 7
_diffrn_reflns_limit_h_min -10
_diffrn_reflns_limit_k_max 10
_diffrn_reflns_limit_k_min -10
_diffrn_reflns_limit_l_max 20
_diffrn_reflns_limit_l_min -20
_diffrn_reflns_number 11327
_diffrn_reflns_theta_full 75.89
_diffrn_reflns_theta_max 75.89
_diffrn_reflns_theta_min 5.21
_exptl_absorpt_coefficient_mu 13.452
_exptl_absorpt_correction_T_max 0.1739
_exptl_absorpt_correction_T_min 0.1072
_exptl_absorpt_correction_type multi-scan
_exptl_absorpt_process_details crystalclear
_exptl_crystal_colour yellow
_exptl_crystal_density_diffrn 2.059
_exptl_crystal_density_meas ?
_exptl_crystal_density_method 'not measured'
_exptl_crystal_description block
_exptl_crystal_F_000 708
_exptl_crystal_size_max 0.30
_exptl_crystal_size_mid 0.20
_exptl_crystal_size_min 0.20
_refine_diff_density_max 0.550
_refine_diff_density_min -0.796
_refine_diff_density_rms 0.107
_refine_ls_extinction_method none
_refine_ls_goodness_of_fit_ref 1.072
_refine_ls_hydrogen_treatment mixed
_refine_ls_matrix_type full
_refine_ls_number_parameters 315
_refine_ls_number_reflns 4701
_refine_ls_number_restraints 0
_refine_ls_restrained_S_all 1.072
_refine_ls_R_factor_all 0.0315
_refine_ls_R_factor_gt 0.0293
_refine_ls_shift/su_max 0.001
_refine_ls_shift/su_mean 0.000
_refine_ls_structure_factor_coef Fsqd
_refine_ls_weighting_details 'calc w=1/[\s^2^(Fo^2^)+(0.0295P)^2^+3.6634P] where P=(Fo^2^+2Fc^2^)/3'
_refine_ls_weighting_scheme calc
_refine_ls_wR_factor_gt 0.0777
_refine_ls_wR_factor_ref 0.0784
_reflns_number_gt 4461
_reflns_number_total 4701
_reflns_threshold_expression >2sigma(I)
_cod_data_source_file d4ce00615a2.cif
_cod_data_source_block 2
_cod_depositor_comments
;
The following automatic conversions were performed:

data item '_exptl_crystal_density_meas' value 'none' was changed to
'?' -- the value is perceived as not measured.

Automatic conversion script
Id: cif_fix_values 8170 2020-07-09 18:12:32Z antanas 

 Adding full bibliography for 7249140--7249142.cif.
;
_cod_original_sg_symbol_H-M P-1
_cod_database_code 7249141

loop_
_symmetry_equiv_pos_as_xyz
'x, y, z'
'-x, -y, -z'

loop_
_atom_site_label
_atom_site_type_symbol
_atom_site_fract_x
_atom_site_fract_y
_atom_site_fract_z
_atom_site_U_iso_or_equiv
_atom_site_adp_type
_atom_site_occupancy
_atom_site_symmetry_multiplicity
_atom_site_calc_flag
_atom_site_refinement_flags
_atom_site_disorder_assembly
_atom_site_disorder_group
Br1 Br 0.41592(5) 0.54187(5) 0.11467(2) 0.02727(11) Uani 1 1 d . . .
Br2 Br 0.44388(5) 0.46165(5) 0.38349(2) 0.02435(10) Uani 1 1 d . . .
C1 C 0.4736(5) 1.0154(5) 0.0376(2) 0.0212(7) Uani 1 1 d . . .
C2 C 0.2636(5) 0.8914(4) 0.0091(2) 0.0205(7) Uani 1 1 d . . .
C3 C 0.1043(5) 0.8183(4) 0.0181(2) 0.0207(7) Uani 1 1 d . . .
C4 C 0.0258(4) 0.7954(4) 0.0940(2) 0.0190(7) Uani 1 1 d . . .
H4 H 0.0734 0.8277 0.1384 0.023 Uiso 1 1 calc R . .
C5 C 0.0303(5) 0.7697(5) -0.0473(2) 0.0268(8) Uani 1 1 d . . .
H5 H 0.0810 0.7840 -0.0984 0.032 Uiso 1 1 calc R . .
C6 C -0.1190(5) 0.7001(6) -0.0361(3) 0.0325(10) Uani 1 1 d . . .
H6 H -0.1698 0.6686 -0.0799 0.039 Uiso 1 1 calc R . .
C7 C -0.1922(5) 0.6776(5) 0.0395(2) 0.0271(9) Uani 1 1 d . . .
H7 H -0.2918 0.6289 0.0474 0.032 Uiso 1 1 calc R . .
C8 C -0.2015(5) 0.6955(5) 0.1844(2) 0.0236(8) Uani 1 1 d . . .
H8A H -0.3150 0.7224 0.1799 0.028 Uiso 1 1 calc R . .
H8B H -0.1552 0.7612 0.2202 0.028 Uiso 1 1 calc R . .
C9 C -0.1824(5) 0.5232(5) 0.2196(2) 0.0239(8) Uani 1 1 d . . .
H9A H -0.2242 0.4584 0.1822 0.029 Uiso 1 1 calc R . .
H9B H -0.2456 0.5029 0.2699 0.029 Uiso 1 1 calc R . .
C10 C -0.0068(4) 0.4758(4) 0.2362(2) 0.0190(7) Uani 1 1 d . . .
C11 C 0.4435(5) 0.0592(5) 0.2696(2) 0.0236(8) Uani 1 1 d . . .
C12 C 0.3998(5) -0.1181(5) 0.2848(2) 0.0272(9) Uani 1 1 d . . .
H12A H 0.3970 -0.1571 0.2330 0.033 Uiso 1 1 calc R . .
H12B H 0.4837 -0.1760 0.3159 0.033 Uiso 1 1 calc R . .
C13 C 0.2395(5) -0.1505(5) 0.3296(2) 0.0250(8) Uani 1 1 d . . .
H13A H 0.1536 -0.0994 0.2972 0.030 Uiso 1 1 calc R . .
H13B H 0.2201 -0.2630 0.3384 0.030 Uiso 1 1 calc R . .
C14 C 0.3146(5) -0.1766(4) 0.4717(2) 0.0238(8) Uani 1 1 d . . .
H14 H 0.3615 -0.2732 0.4647 0.029 Uiso 1 1 calc R . .
C15 C 0.3221(5) -0.1233(5) 0.5453(2) 0.0279(9) Uani 1 1 d . . .
H15 H 0.3713 -0.1842 0.5885 0.033 Uiso 1 1 calc R . .
C16 C 0.2553(5) 0.0227(4) 0.5542(2) 0.0239(8) Uani 1 1 d . . .
H16 H 0.2610 0.0611 0.6035 0.029 Uiso 1 1 calc R . .
C17 C 0.1798(4) 0.1115(4) 0.4898(2) 0.0196(7) Uani 1 1 d . . .
C18 C 0.1719(4) 0.0510(4) 0.4169(2) 0.0198(7) Uani 1 1 d . . .
H18 H 0.1198 0.1080 0.3735 0.024 Uiso 1 1 calc R . .
C19 C 0.1069(4) 0.2667(4) 0.4956(2) 0.0201(7) Uani 1 1 d . . .
C20 C -0.0228(5) 0.4856(4) 0.4626(2) 0.0205(7) Uani 1 1 d . . .
Cd01 Cd 0.31267(3) 0.40275(3) 0.253423(15) 0.02016(8) Uani 1 1 d . . .
N1 N 0.3245(4) 0.9639(4) 0.06525(19) 0.0236(7) Uani 1 1 d . . .
N2 N -0.1194(4) 0.7261(4) 0.10264(19) 0.0209(6) Uani 1 1 d . . .
N3 N 0.0229(4) 0.3470(4) 0.43784(19) 0.0237(7) Uani 1 1 d . . .
N4 N 0.2396(4) -0.0897(4) 0.40941(19) 0.0214(6) Uani 1 1 d . . .
O1 O 0.0840(3) 0.5773(3) 0.25656(17) 0.0254(6) Uani 1 1 d . . .
O2 O 0.0405(3) 0.3402(3) 0.22676(18) 0.0298(6) Uani 1 1 d . . .
O3 O 0.3217(4) 0.1474(3) 0.2547(2) 0.0344(7) Uani 1 1 d . . .
O4 O 0.5817(4) 0.0975(4) 0.27344(19) 0.0373(7) Uani 1 1 d . . .
O8 O 0.9069(5) 0.0371(4) 0.2448(2) 0.0371(8) Uani 1 1 d . . .
S1 S -0.13355(13) 0.64396(12) 0.41803(6) 0.0276(2) Uani 1 1 d . . .
S2 S 0.61840(12) 1.11856(12) 0.07853(6) 0.0262(2) Uani 1 1 d . . .
H81 H 0.941(8) 0.129(8) 0.239(4) 0.060(19) Uiso 1 1 d . . .
H82 H 0.819(9) 0.053(8) 0.247(4) 0.06(2) Uiso 1 1 d . . .

loop_
_atom_site_aniso_label
_atom_site_aniso_U_11
_atom_site_aniso_U_22
_atom_site_aniso_U_33
_atom_site_aniso_U_23
_atom_site_aniso_U_13
_atom_site_aniso_U_12
Br1 0.0209(2) 0.0344(2) 0.0248(2) 0.00231(16) 0.00000(15) -0.00804(16)
Br2 0.0281(2) 0.0217(2) 0.0245(2) -0.00668(15) -0.00738(15) 0.00489(15)
C1 0.0222(19) 0.0243(19) 0.0169(17) -0.0026(14) 0.0014(14) -0.0040(15)
C2 0.0230(19) 0.0197(18) 0.0184(17) -0.0004(14) -0.0002(14) -0.0050(14)
C3 0.0216(19) 0.0184(17) 0.0218(18) -0.0006(14) -0.0027(14) -0.0034(14)
C4 0.0153(18) 0.0201(18) 0.0215(18) -0.0010(14) -0.0034(14) -0.0026(13)
C5 0.023(2) 0.037(2) 0.0199(18) -0.0025(16) 0.0010(15) -0.0077(17)
C6 0.029(2) 0.046(3) 0.025(2) -0.0108(18) -0.0031(17) -0.0109(19)
C7 0.020(2) 0.035(2) 0.028(2) -0.0067(17) -0.0014(16) -0.0103(16)
C8 0.0173(18) 0.029(2) 0.0244(19) -0.0058(15) 0.0046(15) -0.0042(15)
C9 0.024(2) 0.029(2) 0.0201(18) -0.0068(15) 0.0015(15) -0.0092(16)
C10 0.0188(18) 0.0263(19) 0.0120(16) -0.0038(13) 0.0040(13) -0.0043(14)
C11 0.029(2) 0.033(2) 0.0100(16) -0.0059(14) 0.0010(14) 0.0074(16)
C12 0.036(2) 0.024(2) 0.0222(19) -0.0059(15) -0.0018(16) 0.0081(16)
C13 0.028(2) 0.0210(19) 0.028(2) -0.0110(15) -0.0053(16) 0.0013(15)
C14 0.024(2) 0.0180(18) 0.030(2) -0.0051(15) 0.0003(15) 0.0038(14)
C15 0.033(2) 0.025(2) 0.025(2) -0.0022(16) -0.0009(17) 0.0020(17)
C16 0.031(2) 0.0190(18) 0.0227(19) -0.0054(14) 0.0005(16) 0.0011(15)
C17 0.0172(18) 0.0188(18) 0.0228(18) -0.0036(14) 0.0036(14) 0.0004(14)
C18 0.0210(19) 0.0160(17) 0.0227(18) -0.0042(14) 0.0017(14) -0.0010(14)
C19 0.0204(19) 0.0192(18) 0.0215(18) -0.0063(14) 0.0026(14) -0.0006(14)
C20 0.0217(19) 0.0209(18) 0.0205(18) -0.0086(14) -0.0008(14) 0.0030(14)
Cd01 0.02118(14) 0.01894(14) 0.02054(14) -0.00302(10) -0.00200(10) -0.00134(10)
N1 0.0241(17) 0.0248(17) 0.0213(16) -0.0015(13) 0.0019(13) -0.0075(13)
N2 0.0153(15) 0.0239(16) 0.0236(16) -0.0042(13) 0.0009(12) -0.0015(12)
N3 0.0311(18) 0.0210(16) 0.0204(15) -0.0079(12) -0.0017(13) 0.0052(13)
N4 0.0227(16) 0.0183(15) 0.0245(16) -0.0080(12) 0.0024(13) -0.0005(12)
O1 0.0198(14) 0.0296(15) 0.0284(14) -0.0082(11) -0.0057(11) -0.0024(11)
O2 0.0278(15) 0.0253(15) 0.0378(16) -0.0099(12) 0.0013(12) -0.0044(12)
O3 0.0422(18) 0.0155(13) 0.0467(18) -0.0071(12) -0.0085(14) 0.0019(12)
O4 0.0371(19) 0.0412(19) 0.0339(17) -0.0075(14) 0.0046(14) -0.0065(14)
O8 0.033(2) 0.0273(17) 0.051(2) -0.0030(14) -0.0045(16) -0.0029(14)
S1 0.0386(6) 0.0248(5) 0.0215(4) -0.0098(4) -0.0084(4) 0.0110(4)
S2 0.0249(5) 0.0357(5) 0.0197(4) -0.0087(4) 0.0031(4) -0.0117(4)

loop_
_atom_type_symbol
_atom_type_description
_atom_type_scat_dispersion_real
_atom_type_scat_dispersion_imag
_atom_type_scat_source
C C 0.0181 0.0091 'International Tables Vol C Tables 4.2.6.8 and 6.1.1.4'
H H 0.0000 0.0000 'International Tables Vol C Tables 4.2.6.8 and 6.1.1.4'
N N 0.0311 0.0180 'International Tables Vol C Tables 4.2.6.8 and 6.1.1.4'
O O 0.0492 0.0322 'International Tables Vol C Tables 4.2.6.8 and 6.1.1.4'
Br Br -0.6763 1.2805 'International Tables Vol C Tables 4.2.6.8 and 6.1.1.4'
Cd Cd 0.1185 4.6533 'International Tables Vol C Tables 4.2.6.8 and 6.1.1.4'
S S 0.3331 0.5567 'International Tables Vol C Tables 4.2.6.8 and 6.1.1.4'

loop_
_geom_angle_atom_site_label_1
_geom_angle_atom_site_label_2
_geom_angle_atom_site_label_3
_geom_angle
_geom_angle_site_symmetry_1
_geom_angle_site_symmetry_3
_geom_angle_publ_flag
N1 C1 C1 118.0(4) . 2_675 ?
N1 C1 S2 132.6(3) . . ?
C1 C1 S2 109.4(4) 2_675 . ?
N1 C2 C3 123.0(3) . . ?
N1 C2 S2 117.3(3) . 2_675 ?
C3 C2 S2 119.8(3) . 2_675 ?
C5 C3 C4 119.0(3) . . ?
C5 C3 C2 121.5(3) . . ?
C4 C3 C2 119.6(3) . . ?
N2 C4 C3 119.7(3) . . ?
N2 C4 H4 120.1 . . ?
C3 C4 H4 120.1 . . ?
C6 C5 C3 119.6(4) . . ?
C6 C5 H5 120.2 . . ?
C3 C5 H5 120.2 . . ?
C7 C6 C5 119.9(4) . . ?
C7 C6 H6 120.0 . . ?
C5 C6 H6 120.0 . . ?
N2 C7 C6 119.9(4) . . ?
N2 C7 H7 120.1 . . ?
C6 C7 H7 120.1 . . ?
N2 C8 C9 110.1(3) . . ?
N2 C8 H8A 109.6 . . ?
C9 C8 H8A 109.6 . . ?
N2 C8 H8B 109.6 . . ?
C9 C8 H8B 109.6 . . ?
H8A C8 H8B 108.2 . . ?
C8 C9 C10 112.7(3) . . ?
C8 C9 H9A 109.1 . . ?
C10 C9 H9A 109.1 . . ?
C8 C9 H9B 109.1 . . ?
C10 C9 H9B 109.1 . . ?
H9A C9 H9B 107.8 . . ?
O2 C10 O1 123.0(4) . . ?
O2 C10 C9 119.1(3) . . ?
O1 C10 C9 117.8(3) . . ?
O4 C11 O3 128.0(4) . . ?
O4 C11 C12 119.5(4) . . ?
O3 C11 C12 112.5(4) . . ?
C13 C12 C11 113.4(3) . . ?
C13 C12 H12A 108.9 . . ?
C11 C12 H12A 108.9 . . ?
C13 C12 H12B 108.9 . . ?
C11 C12 H12B 108.9 . . ?
H12A C12 H12B 107.7 . . ?
N4 C13 C12 110.1(3) . . ?
N4 C13 H13A 109.6 . . ?
C12 C13 H13A 109.6 . . ?
N4 C13 H13B 109.6 . . ?
C12 C13 H13B 109.6 . . ?
H13A C13 H13B 108.2 . . ?
N4 C14 C15 120.5(4) . . ?
N4 C14 H14 119.8 . . ?
C15 C14 H14 119.8 . . ?
C14 C15 C16 119.0(4) . . ?
C14 C15 H15 120.5 . . ?
C16 C15 H15 120.5 . . ?
C15 C16 C17 120.0(4) . . ?
C15 C16 H16 120.0 . . ?
C17 C16 H16 120.0 . . ?
C16 C17 C18 118.9(3) . . ?
C16 C17 C19 122.5(3) . . ?
C18 C17 C19 118.6(3) . . ?
N4 C18 C17 119.9(3) . . ?
N4 C18 H18 120.0 . . ?
C17 C18 H18 120.0 . . ?
N3 C19 C17 123.6(3) . . ?
N3 C19 S1 116.5(3) . 2_566 ?
C17 C19 S1 119.9(3) . 2_566 ?
N3 C20 C20 118.4(4) . 2_566 ?
N3 C20 S1 132.7(3) . . ?
C20 C20 S1 108.9(4) 2_566 . ?
O3 Cd01 O1 129.75(11) . . ?
O3 Cd01 O2 76.69(11) . . ?
O1 Cd01 O2 54.43(9) . . ?
O3 Cd01 Br1 109.77(9) . . ?
O1 Cd01 Br1 92.95(7) . . ?
O2 Cd01 Br1 102.49(7) . . ?
O3 Cd01 Br2 107.43(8) . . ?
O1 Cd01 Br2 98.02(6) . . ?
O2 Cd01 Br2 131.61(7) . . ?
Br1 Cd01 Br2 119.540(16) . . ?
C2 N1 C1 107.4(3) . . ?
C4 N2 C7 121.9(3) . . ?
C4 N2 C8 120.0(3) . . ?
C7 N2 C8 118.1(3) . . ?
C19 N3 C20 107.9(3) . . ?
C18 N4 C14 121.6(3) . . ?
C18 N4 C13 119.9(3) . . ?
C14 N4 C13 118.4(3) . . ?
C10 O1 Cd01 91.2(2) . . ?
C10 O2 Cd01 91.3(2) . . ?
C11 O3 Cd01 125.9(3) . . ?
H81 O8 H82 100(7) . . ?
C20 S1 C19 88.25(18) . 2_566 ?
C1 S2 C2 87.90(18) . 2_675 ?

loop_
_geom_bond_atom_site_label_1
_geom_bond_atom_site_label_2
_geom_bond_distance
_geom_bond_site_symmetry_2
_geom_bond_publ_flag
Br1 Cd01 2.5731(5) . ?
Br2 Cd01 2.5769(4) . ?
C1 N1 1.365(5) . ?
C1 C1 1.374(7) 2_675 ?
C1 S2 1.721(4) . ?
C2 N1 1.314(5) . ?
C2 C3 1.468(5) . ?
C2 S2 1.744(4) 2_675 ?
C3 C5 1.388(5) . ?
C3 C4 1.393(5) . ?
C4 N2 1.348(5) . ?
C4 H4 0.9300 . ?
C5 C6 1.381(6) . ?
C5 H5 0.9300 . ?
C6 C7 1.372(6) . ?
C6 H6 0.9300 . ?
C7 N2 1.350(5) . ?
C7 H7 0.9300 . ?
C8 N2 1.495(5) . ?
C8 C9 1.518(6) . ?
C8 H8A 0.9700 . ?
C8 H8B 0.9700 . ?
C9 C10 1.532(5) . ?
C9 H9A 0.9700 . ?
C9 H9B 0.9700 . ?
C10 O2 1.250(5) . ?
C10 O1 1.252(5) . ?
C11 O4 1.206(5) . ?
C11 O3 1.263(5) . ?
C11 C12 1.552(6) . ?
C12 C13 1.516(6) . ?
C12 H12A 0.9700 . ?
C12 H12B 0.9700 . ?
C13 N4 1.497(5) . ?
C13 H13A 0.9700 . ?
C13 H13B 0.9700 . ?
C14 N4 1.353(5) . ?
C14 C15 1.372(6) . ?
C14 H14 0.9300 . ?
C15 C16 1.386(5) . ?
C15 H15 0.9300 . ?
C16 C17 1.387(5) . ?
C16 H16 0.9300 . ?
C17 C18 1.391(5) . ?
C17 C19 1.468(5) . ?
C18 N4 1.343(5) . ?
C18 H18 0.9300 . ?
C19 N3 1.315(5) . ?
C19 S1 1.747(4) 2_566 ?
C20 N3 1.356(5) . ?
C20 C20 1.374(7) 2_566 ?
C20 S1 1.721(4) . ?
Cd01 O3 2.186(3) . ?
Cd01 O1 2.404(3) . ?
Cd01 O2 2.404(3) . ?
O8 H81 0.83(7) . ?
O8 H82 0.74(7) . ?
S1 C19 1.747(4) 2_566 ?
S2 C2 1.744(4) 2_675 ?
